data_7123011
loop_
_publ_author_name
'Okuda, Jun'
'Spaniol, Thomas Paul'
'K\"ogerler, Paul'
'Ghana, Priyabrata'
'van Kruechten, Franziska D.'
'van Leusen, Jan'

_publ_section_title
;
 Conversion of dinitrogen to tris(trimethylsilyl)amine catalyzed by
 titanium triamido-amine complexes
;
_journal_name_full 'Chemical Communications'
_journal_paper_doi 10.1039/C8CC09742A
_journal_year 2019
_chemical_formula_moiety 'C68 H94 K2 N10 O2 Ti2'
_chemical_formula_sum 'C68 H94 K2 N10 O2 Ti2'
_chemical_formula_weight 1257.53
_chemical_properties_physical Air-sensitive,Moisture-sensitive,Oxygen-sensitive
_space_group_crystal_system monoclinic
_space_group_IT_number 4
_space_group_name_Hall 'P 2yb'
_space_group_name_H-M_alt 'P 1 21 1'
_symmetry_space_group_name_Hall 'P 2yb'
_symmetry_space_group_name_H-M 'P 1 21 1'
_atom_sites_solution_hydrogens geom
_atom_sites_solution_primary direct
_audit_creation_date 2018-11-16
_audit_creation_method
;
Olex2 1.2
(compiled 2018.05.29 svn.r3508 for OlexSys, GUI svn.r5506)
;
_audit_update_record
;
2018-12-04 deposited with the CCDC.    2019-02-13 downloaded from the CCDC.
;
_cell_angle_alpha 90
_cell_angle_beta 92.472(3)
_cell_angle_gamma 90
_cell_formula_units_Z 2
_cell_length_a 11.9665(4)
_cell_length_b 13.9590(5)
_cell_length_c 19.5766(6)
_cell_measurement_reflns_used 60467
_cell_measurement_temperature 100(2)
_cell_measurement_theta_max 29.20
_cell_measurement_theta_min 1.79
_cell_volume 3267.04(19)
_computing_molecular_graphics 'Olex2 (Dolomanov et al., 2009)'
_computing_publication_material 'Olex2 (Dolomanov et al., 2009)'
_computing_structure_refinement 'ShelXL (Sheldrick, 2015)'
_computing_structure_solution 'SIR97 (Burla et al.,  2007)'
_diffrn_ambient_temperature 100.15
_diffrn_detector 'Hybrid Pixel Counting Detector'
_diffrn_detector_area_resol_mean 5.81
_diffrn_detector_type 'Dectris Pilatus 200K'
_diffrn_measured_fraction_theta_full 0.999
_diffrn_measured_fraction_theta_max 0.999
_diffrn_measurement_details '4797 frames, detector distance = 60 mm'
_diffrn_measurement_device '4-circle diffractometer'
_diffrn_measurement_device_type 'STOE STADIVARI'
_diffrn_measurement_method 'rotation method, \w scans'
_diffrn_radiation_collimation '0.6 mm diameter'
_diffrn_radiation_monochromator 'Graded multilayer mirror'
_diffrn_radiation_polarisn_norm 270
_diffrn_radiation_probe x-ray
_diffrn_radiation_type MoK\a
_diffrn_radiation_wavelength 0.71073
_diffrn_reflns_av_R_equivalents 0.1103
_diffrn_reflns_av_unetI/netI 0.0785
_diffrn_reflns_Laue_measured_fraction_full 0.999
_diffrn_reflns_Laue_measured_fraction_max 0.999
_diffrn_reflns_limit_h_max 14
_diffrn_reflns_limit_h_min -14
_diffrn_reflns_limit_k_max 16
_diffrn_reflns_limit_k_min -16
_diffrn_reflns_limit_l_max 23
_diffrn_reflns_limit_l_min -23
_diffrn_reflns_number 87675
_diffrn_reflns_point_group_measured_fraction_full 0.999
_diffrn_reflns_point_group_measured_fraction_max 0.999
_diffrn_reflns_theta_full 25.242
_diffrn_reflns_theta_max 25.349
_diffrn_reflns_theta_min 2.034
_diffrn_source 'Genix Mo'
_diffrn_source_current 1.000
_diffrn_source_power 0.050
_diffrn_source_voltage 50
_exptl_absorpt_coefficient_mu 0.424
_exptl_absorpt_correction_T_max 0.8610
_exptl_absorpt_correction_T_min 0.0057
_exptl_absorpt_correction_type multi-scan
_exptl_absorpt_process_details
;
STOE X-Red32, absorption correction by Gaussian integration, analogous to
P. Coppens, "The Evaluation of Absorption and Extinction in Single-Crystal
Structure Analysis", published in: F. R. Ahmed (Editor), "Crystallographic
Computing", Munksgaard, Copenhagen (1970), 255 - 270.
Afterwards scaling of reflection intensities was performed within STOE LANA.
J. Koziskova, F. Hahn, J. Richter, J. Kozisek, "Comparison of different
absorption corrections on the model structure of tetrakis(\m~2~-acetato)-
diaqua-di-copper(II)", Acta Chimica Slovaca, vol. 9, no. 2, 2016, pp. 136 - 140.
Finally a spherical absorption correction was done within STOE LANA.
;
_exptl_crystal_colour orange
_exptl_crystal_colour_primary orange
_exptl_crystal_density_diffrn 1.278
_exptl_crystal_description block
_exptl_crystal_F_000 1340
_exptl_crystal_preparation
;
Crystallization from benzene / n-pentane mixture at +10 \%C.
;
_exptl_crystal_recrystallization_method 'Re-crystallisation from solvent: benzene and n-pentane'
_exptl_crystal_size_max 0.56
_exptl_crystal_size_mid 0.473
_exptl_crystal_size_min 0.35
_refine_diff_density_max 0.329
_refine_diff_density_min -0.292
_refine_diff_density_rms 0.056
_refine_ls_abs_structure_details
;
 Refined as an inversion twin.
;
_refine_ls_abs_structure_Flack 0.38(4)
_refine_ls_extinction_method none
_refine_ls_goodness_of_fit_ref 0.960
_refine_ls_hydrogen_treatment constr
_refine_ls_matrix_type full
_refine_ls_number_parameters 770
_refine_ls_number_reflns 11954
_refine_ls_number_restraints 1
_refine_ls_restrained_S_all 0.960
_refine_ls_R_factor_all 0.0881
_refine_ls_R_factor_gt 0.0544
_refine_ls_shift/su_max 0.000
_refine_ls_shift/su_mean 0.000
_refine_ls_structure_factor_coef Fsqd
_refine_ls_weighting_details 'w=1/[\s^2^(Fo^2^)+(0.0716P)^2^] where P=(Fo^2^+2Fc^2^)/3'
_refine_ls_weighting_scheme calc
_refine_ls_wR_factor_gt 0.1181
_refine_ls_wR_factor_ref 0.1315
_reflns_Friedel_coverage 0.914
_reflns_Friedel_fraction_full 0.999
_reflns_Friedel_fraction_max 0.999
_reflns_number_gt 8419
_reflns_number_total 11954
_reflns_threshold_expression 'I > 2\s(I)'
_cod_data_source_file c8cc09742a2.cif
_cod_data_source_block 3
_cod_database_code 7123011
_shelx_shelxl_version_number 2018/3
_shelx_space_group_comment
;
The symmetry employed for this shelxl refinement is uniquely defined
by the following loop, which should always be used as a source of
symmetry information in preference to the above space-group names.
They are only intended as comments.
;
_shelx_estimated_absorpt_t_max 0.866
_shelx_estimated_absorpt_t_min 0.797
_olex2_refinement_description
;
1. Twinned data refinement
 Scales: 0.62(4)
 0.38(4)
2. Fixed Uiso
 At 1.2 times of:
  All C(H) groups, All C(H,H) groups
 At 1.5 times of:
  All C(H,H,H) groups
3.a Secondary CH2 refined with riding coordinates:
 C9(H9A,H9B), C10(H10A,H10B), C19(H19A,H19B), C20(H20A,H20B), C29(H29A,H29B),
 C30(H30A,H30B), C39(H39A,H39B), C40(H40A,H40B), C49(H49A,H49B), C50(H50A,H50B),
  C59(H59A,H59B), C60(H60A,H60B), C61(H61A,H61B), C62(H62A,H62B), C63(H63A,
 H63B), C64(H64A,H64B), C65(H65A,H65B), C66(H66A,H66B), C67(H67A,H67B),
 C68(H68A,H68B)
3.b Aromatic/amide H refined with riding coordinates:
 C2(H2), C4(H4), C6(H6), C12(H12), C14(H14), C16(H16), C22(H22), C24(H24),
 C26(H26), C32(H32), C34(H34), C36(H36), C42(H42), C44(H44), C46(H46), C52(H52),
  C54(H54), C56(H56)
3.c Idealised Me refined as rotating group:
 C7(H7A,H7B,H7C), C8(H8A,H8B,H8C), C17(H17A,H17B,H17C), C18(H18A,H18B,H18C),
 C27(H27A,H27B,H27C), C28(H28A,H28B,H28C), C37(H37A,H37B,H37C), C38(H38A,H38B,
 H38C), C47(H47A,H47B,H47C), C48(H48A,H48B,H48C), C57(H57A,H57B,H57C), C58(H58A,
 H58B,H58C)
;
_olex2_submission_original_sample_id JO_00434
_olex2_submission_special_instructions 'No special instructions were received'

loop_
_space_group_symop_operation_xyz
'x, y, z'
'-x, y+1/2, -z'

loop_
_atom_site_label
_atom_site_type_symbol
_atom_site_fract_x
_atom_site_fract_y
_atom_site_fract_z
_atom_site_U_iso_or_equiv
_atom_site_adp_type
_atom_site_occupancy
_atom_site_site_symmetry_order
_atom_site_calc_flag
_atom_site_refinement_flags_posn
Ti1 Ti 0.13155(9) 0.74881(8) 0.75177(5) 0.0286(3) Uani 1 1 d .
Ti2 Ti 0.33256(9) 1.05395(9) 0.74879(5) 0.0290(3) Uani 1 1 d .
K1 K 0.29663(12) 0.78486(12) 0.62504(7) 0.0394(4) Uani 1 1 d .
K2 K 0.16850(12) 1.00337(11) 0.87747(7) 0.0369(4) Uani 1 1 d .
N1 N 0.2062(4) 0.8604(4) 0.7542(3) 0.0286(13) Uani 1 1 d .
N2 N 0.2617(5) 0.9407(4) 0.7511(3) 0.0310(14) Uani 1 1 d .
N3 N 0.0442(4) 0.7475(4) 0.8382(3) 0.0355(13) Uani 1 1 d .
N4 N 0.0425(4) 0.7602(4) 0.6574(2) 0.0314(13) Uani 1 1 d .
N5 N 0.2634(5) 0.6470(4) 0.7428(3) 0.0345(14) Uani 1 1 d .
N6 N 0.0377(4) 0.6091(4) 0.7449(3) 0.0327(14) Uani 1 1 d .
N7 N 0.4416(4) 1.0480(4) 0.8353(3) 0.0321(12) Uani 1 1 d .
N8 N 0.2007(4) 1.1533(4) 0.7671(3) 0.0314(13) Uani 1 1 d .
N9 N 0.4052(4) 1.0540(4) 0.6571(3) 0.0344(13) Uani 1 1 d .
N10 N 0.4193(4) 1.1961(4) 0.7458(3) 0.0319(13) Uani 1 1 d .
O1 O 0.2979(5) 0.6377(5) 0.5382(3) 0.0678(17) Uani 1 1 d .
O2 O 0.1799(4) 1.1137(4) 0.9859(3) 0.0556(15) Uani 1 1 d .
C1 C 0.0256(5) 0.8213(5) 0.8877(3) 0.0353(17) Uani 1 1 d .
C2 C 0.0793(6) 0.8147(5) 0.9515(3) 0.0383(17) Uani 1 1 d .
H2 H 0.130193 0.763550 0.960598 0.046 Uiso 1 1 calc R
C3 C 0.0606(6) 0.8812(6) 1.0029(4) 0.0425(19) Uani 1 1 d .
C4 C -0.0153(7) 0.9544(6) 0.9892(4) 0.046(2) Uani 1 1 d .
H4 H -0.027906 1.000958 1.023435 0.056 Uiso 1 1 calc R
C5 C -0.0733(6) 0.9612(5) 0.9264(4) 0.0428(19) Uani 1 1 d .
C6 C -0.0512(6) 0.8937(5) 0.8761(4) 0.0372(17) Uani 1 1 d .
H6 H -0.090082 0.897884 0.832854 0.045 Uiso 1 1 calc R
C7 C 0.1203(8) 0.8715(7) 1.0721(4) 0.064(2) Uani 1 1 d .
H7A H 0.073324 0.835224 1.102766 0.096 Uiso 1 1 calc GR
H7B H 0.135096 0.935276 1.091357 0.096 Uiso 1 1 calc GR
H7C H 0.191244 0.837599 1.067224 0.096 Uiso 1 1 calc GR
C8 C -0.1572(7) 1.0388(6) 0.9109(4) 0.063(2) Uani 1 1 d .
H8A H -0.232928 1.012621 0.913223 0.095 Uiso 1 1 calc GR
H8B H -0.146571 1.064043 0.864934 0.095 Uiso 1 1 calc GR
H8C H -0.146929 1.090517 0.944462 0.095 Uiso 1 1 calc GR
C9 C -0.0217(7) 0.6642(5) 0.8555(4) 0.0444(19) Uani 1 1 d .
H9A H -0.101816 0.676346 0.843967 0.053 Uiso 1 1 calc R
H9B H -0.013049 0.651191 0.905118 0.053 Uiso 1 1 calc R
C10 C 0.0183(6) 0.5774(5) 0.8151(3) 0.0432(19) Uani 1 1 d .
H10A H 0.088389 0.551735 0.836731 0.052 Uiso 1 1 calc R
H10B H -0.038964 0.526252 0.814593 0.052 Uiso 1 1 calc R
C11 C 0.0488(5) 0.8230(5) 0.6019(3) 0.0288(15) Uani 1 1 d .
C12 C 0.0911(5) 0.9151(5) 0.6103(3) 0.0312(16) Uani 1 1 d .
H12 H 0.120016 0.933311 0.654382 0.037 Uiso 1 1 calc R
C13 C 0.0934(6) 0.9826(5) 0.5577(3) 0.0353(16) Uani 1 1 d .
C14 C 0.0574(6) 0.9543(6) 0.4926(4) 0.0434(19) Uani 1 1 d .
H14 H 0.058232 0.999041 0.456059 0.052 Uiso 1 1 calc R
C15 C 0.0206(7) 0.8626(6) 0.4800(4) 0.049(2) Uani 1 1 d .
C16 C 0.0137(6) 0.7969(5) 0.5342(3) 0.0393(17) Uani 1 1 d .
H16 H -0.014723 0.734341 0.525366 0.047 Uiso 1 1 calc R
C17 C 0.1256(6) 1.0841(5) 0.5730(4) 0.0405(18) Uani 1 1 d .
H17A H 0.150632 1.114875 0.531399 0.061 Uiso 1 1 calc GR
H17B H 0.186363 1.085227 0.608233 0.061 Uiso 1 1 calc GR
H17C H 0.060823 1.118697 0.589588 0.061 Uiso 1 1 calc GR
C18 C -0.0146(9) 0.8286(6) 0.4086(4) 0.075(3) Uani 1 1 d .
H18A H 0.001839 0.878516 0.375335 0.113 Uiso 1 1 calc GR
H18B H -0.095090 0.815091 0.406445 0.113 Uiso 1 1 calc GR
H18C H 0.026561 0.770146 0.397979 0.113 Uiso 1 1 calc GR
C19 C -0.0395(6) 0.6837(5) 0.6423(3) 0.0372(17) Uani 1 1 d .
H19A H -0.008753 0.638310 0.609099 0.045 Uiso 1 1 calc R
H19B H -0.108701 0.711893 0.621376 0.045 Uiso 1 1 calc R
C20 C -0.0666(6) 0.6308(6) 0.7065(3) 0.0410(18) Uani 1 1 d .
H20A H -0.115312 0.670667 0.734627 0.049 Uiso 1 1 calc R
H20B H -0.106877 0.570656 0.694696 0.049 Uiso 1 1 calc R
C21 C 0.3801(5) 0.6519(5) 0.7565(3) 0.0318(16) Uani 1 1 d .
C22 C 0.4354(5) 0.7410(5) 0.7673(3) 0.0330(16) Uani 1 1 d .
H22 H 0.392784 0.798358 0.763467 0.040 Uiso 1 1 calc R
C23 C 0.5482(5) 0.7473(6) 0.7830(3) 0.0360(16) Uani 1 1 d .
C24 C 0.6120(6) 0.6640(6) 0.7868(4) 0.0400(18) Uani 1 1 d .
H24 H 0.690043 0.667997 0.797546 0.048 Uiso 1 1 calc R
C25 C 0.5633(6) 0.5758(5) 0.7751(4) 0.0372(17) Uani 1 1 d .
C26 C 0.4495(5) 0.5705(5) 0.7611(3) 0.0365(17) Uani 1 1 d .
H26 H 0.416493 0.509173 0.754337 0.044 Uiso 1 1 calc R
C27 C 0.6042(6) 0.8410(5) 0.8006(4) 0.0416(19) Uani 1 1 d .
H27A H 0.622464 0.843334 0.849820 0.062 Uiso 1 1 calc GR
H27B H 0.553589 0.893882 0.787885 0.062 Uiso 1 1 calc GR
H27C H 0.672974 0.846834 0.775489 0.062 Uiso 1 1 calc GR
C28 C 0.6316(6) 0.4844(6) 0.7812(4) 0.056(2) Uani 1 1 d .
H28A H 0.710378 0.498908 0.774142 0.084 Uiso 1 1 calc GR
H28B H 0.604185 0.438422 0.746507 0.084 Uiso 1 1 calc GR
H28C H 0.624290 0.456775 0.826791 0.084 Uiso 1 1 calc GR
C29 C 0.2268(5) 0.5470(5) 0.7357(3) 0.0382(17) Uani 1 1 d .
H29A H 0.234579 0.514698 0.780678 0.046 Uiso 1 1 calc R
H29B H 0.275246 0.513218 0.703779 0.046 Uiso 1 1 calc R
C30 C 0.1071(5) 0.5412(6) 0.7093(3) 0.0388(17) Uani 1 1 d .
H30A H 0.102848 0.555212 0.659695 0.047 Uiso 1 1 calc R
H30B H 0.078524 0.475400 0.715988 0.047 Uiso 1 1 calc R
C31 C 0.4481(5) 0.9885(5) 0.8932(3) 0.0315(16) Uani 1 1 d .
C32 C 0.3896(5) 0.9002(5) 0.8937(3) 0.0351(17) Uani 1 1 d .
H32 H 0.342017 0.884054 0.855274 0.042 Uiso 1 1 calc R
C33 C 0.3990(5) 0.8369(5) 0.9476(3) 0.0339(16) Uani 1 1 d .
C34 C 0.4637(6) 0.8617(5) 1.0059(4) 0.0382(18) Uani 1 1 d .
H34 H 0.467120 0.819980 1.044265 0.046 Uiso 1 1 calc R
C35 C 0.5229(6) 0.9470(5) 1.0080(3) 0.0373(17) Uani 1 1 d .
C36 C 0.5153(5) 1.0076(5) 0.9515(3) 0.0359(16) Uani 1 1 d .
H36 H 0.558132 1.064981 0.952757 0.043 Uiso 1 1 calc R
C37 C 0.3509(6) 0.7366(5) 0.9405(4) 0.0455(19) Uani 1 1 d .
H37A H 0.293062 0.735621 0.903551 0.068 Uiso 1 1 calc GR
H37B H 0.318081 0.717835 0.983510 0.068 Uiso 1 1 calc GR
H37C H 0.410654 0.691641 0.929935 0.068 Uiso 1 1 calc GR
C38 C 0.5946(7) 0.9738(6) 1.0705(4) 0.055(2) Uani 1 1 d .
H38A H 0.554329 1.019980 1.098028 0.083 Uiso 1 1 calc GR
H38B H 0.664538 1.002666 1.056208 0.083 Uiso 1 1 calc GR
H38C H 0.611423 0.916318 1.097698 0.083 Uiso 1 1 calc GR
C39 C 0.5290(5) 1.1219(5) 0.8386(4) 0.0395(18) Uani 1 1 d .
H39A H 0.602341 1.091585 0.849582 0.047 Uiso 1 1 calc R
H39B H 0.513565 1.167858 0.875501 0.047 Uiso 1 1 calc R
C40 C 0.5339(5) 1.1749(5) 0.7717(4) 0.0387(18) Uani 1 1 d .
H40A H 0.576266 1.235284 0.778577 0.046 Uiso 1 1 calc R
H40B H 0.572674 1.135260 0.738144 0.046 Uiso 1 1 calc R
C41 C 0.0841(5) 1.1491(5) 0.7559(3) 0.0324(16) Uani 1 1 d .
C42 C 0.0309(5) 1.0597(5) 0.7424(3) 0.0302(15) Uani 1 1 d .
H42 H 0.074692 1.003009 0.745308 0.036 Uiso 1 1 calc R
C43 C -0.0827(5) 1.0519(6) 0.7250(3) 0.0343(15) Uani 1 1 d .
C44 C -0.1479(6) 1.1338(6) 0.7231(4) 0.0411(19) Uani 1 1 d .
H44 H -0.224967 1.129663 0.709461 0.049 Uiso 1 1 calc R
C45 C -0.1017(6) 1.2221(5) 0.7408(3) 0.0372(18) Uani 1 1 d .
C46 C 0.0124(5) 1.2294(5) 0.7563(3) 0.0359(17) Uani 1 1 d .
H46 H 0.043144 1.290387 0.767530 0.043 Uiso 1 1 calc R
C47 C -0.1343(6) 0.9572(5) 0.7038(4) 0.0410(19) Uani 1 1 d .
H47A H -0.209179 0.952171 0.721832 0.062 Uiso 1 1 calc GR
H47B H -0.087420 0.904728 0.722024 0.062 Uiso 1 1 calc GR
H47C H -0.139723 0.953150 0.653785 0.062 Uiso 1 1 calc GR
C48 C -0.1728(6) 1.3111(6) 0.7411(4) 0.048(2) Uani 1 1 d .
H48A H -0.214420 1.313040 0.783132 0.072 Uiso 1 1 calc GR
H48B H -0.225525 1.310393 0.701396 0.072 Uiso 1 1 calc GR
H48C H -0.124763 1.367777 0.739006 0.072 Uiso 1 1 calc GR
C49 C 0.2363(5) 1.2538(5) 0.7757(3) 0.0352(16) Uani 1 1 d .
H49A H 0.196518 1.282821 0.813909 0.042 Uiso 1 1 calc R
H49B H 0.215567 1.290035 0.733601 0.042 Uiso 1 1 calc R
C50 C 0.3598(5) 1.2614(5) 0.7902(3) 0.0320(15) Uani 1 1 d .
H50A H 0.384498 1.328055 0.782281 0.038 Uiso 1 1 calc R
H50B H 0.377734 1.245187 0.838666 0.038 Uiso 1 1 calc R
C51 C 0.4293(6) 0.9777(5) 0.6112(3) 0.0340(17) Uani 1 1 d .
C52 C 0.5102(6) 0.9090(5) 0.6305(4) 0.0385(18) Uani 1 1 d .
H52 H 0.546682 0.912677 0.674487 0.046 Uiso 1 1 calc R
C53 C 0.5380(6) 0.8354(6) 0.5862(4) 0.0433(19) Uani 1 1 d .
C54 C 0.4831(6) 0.8312(6) 0.5218(4) 0.046(2) Uani 1 1 d .
H54 H 0.501204 0.780862 0.491580 0.055 Uiso 1 1 calc R
C55 C 0.4038(6) 0.8977(6) 0.5006(4) 0.045(2) Uani 1 1 d .
C56 C 0.3796(6) 0.9719(6) 0.5461(3) 0.0401(18) Uani 1 1 d .
H56 H 0.327391 1.019793 0.531691 0.048 Uiso 1 1 calc R
C57 C 0.6262(6) 0.7627(6) 0.6075(4) 0.057(2) Uani 1 1 d .
H57A H 0.594921 0.716819 0.639373 0.086 Uiso 1 1 calc GR
H57B H 0.690254 0.795511 0.629860 0.086 Uiso 1 1 calc GR
H57C H 0.650635 0.728624 0.566990 0.086 Uiso 1 1 calc GR
C58 C 0.3468(7) 0.8922(7) 0.4317(4) 0.066(3) Uani 1 1 d .
H58A H 0.337489 0.824913 0.418354 0.099 Uiso 1 1 calc GR
H58B H 0.391987 0.925259 0.398451 0.099 Uiso 1 1 calc GR
H58C H 0.273175 0.922834 0.432934 0.099 Uiso 1 1 calc GR
C59 C 0.4462(7) 1.1442(5) 0.6291(4) 0.0440(19) Uani 1 1 d .
H59A H 0.414247 1.153387 0.582028 0.053 Uiso 1 1 calc R
H59B H 0.528638 1.141991 0.627090 0.053 Uiso 1 1 calc R
C60 C 0.4126(6) 1.2264(5) 0.6736(3) 0.0398(18) Uani 1 1 d .
H60A H 0.462922 1.281570 0.667050 0.048 Uiso 1 1 calc R
H60B H 0.335202 1.246548 0.660664 0.048 Uiso 1 1 calc R
C61 C 0.3665(7) 0.5609(7) 0.5631(4) 0.065(2) Uani 1 1 d .
H61A H 0.383950 0.568002 0.612758 0.078 Uiso 1 1 calc R
H61B H 0.437373 0.558429 0.538932 0.078 Uiso 1 1 calc R
C62 C 0.2974(8) 0.4723(7) 0.5488(4) 0.071(3) Uani 1 1 d .
H62A H 0.345132 0.414548 0.546558 0.086 Uiso 1 1 calc R
H62B H 0.241329 0.462722 0.583834 0.086 Uiso 1 1 calc R
C63 C 0.2429(8) 0.4949(8) 0.4807(5) 0.072(3) Uani 1 1 d .
H63A H 0.172382 0.458520 0.473330 0.087 Uiso 1 1 calc R
H63B H 0.293226 0.480124 0.443316 0.087 Uiso 1 1 calc R
C64 C 0.2208(8) 0.6003(8) 0.4850(5) 0.079(3) Uani 1 1 d .
H64A H 0.233858 0.631530 0.440687 0.095 Uiso 1 1 calc R
H64B H 0.142420 0.612140 0.496922 0.095 Uiso 1 1 calc R
C65 C 0.1714(8) 1.2121(7) 0.9694(5) 0.067(3) Uani 1 1 d .
H65A H 0.094903 1.236199 0.976232 0.080 Uiso 1 1 calc R
H65B H 0.190274 1.223455 0.921310 0.080 Uiso 1 1 calc R
C66 C 0.2570(7) 1.2611(7) 1.0191(5) 0.072(3) Uani 1 1 d .
H66A H 0.289105 1.319163 0.998538 0.086 Uiso 1 1 calc R
H66B H 0.222933 1.278552 1.062598 0.086 Uiso 1 1 calc R
C67 C 0.3428(7) 1.1848(6) 1.0296(5) 0.062(2) Uani 1 1 d .
H67A H 0.393221 1.181749 0.990874 0.074 Uiso 1 1 calc R
H67B H 0.387962 1.194791 1.072606 0.074 Uiso 1 1 calc R
C68 C 0.2735(6) 1.0980(6) 1.0332(4) 0.052(2) Uani 1 1 d .
H68A H 0.316368 1.040799 1.019865 0.063 Uiso 1 1 calc R
H68B H 0.247800 1.088535 1.080076 0.063 Uiso 1 1 calc R

loop_
_atom_site_aniso_label
_atom_site_aniso_U_11
_atom_site_aniso_U_22
_atom_site_aniso_U_33
_atom_site_aniso_U_23
_atom_site_aniso_U_13
_atom_site_aniso_U_12
Ti1 0.0327(7) 0.0252(7) 0.0280(6) 0.0002(5) 0.0034(5) -0.0009(6)
Ti2 0.0314(6) 0.0260(7) 0.0298(6) 0.0014(5) 0.0048(5) 0.0001(6)
K1 0.0400(9) 0.0411(10) 0.0379(8) 0.0017(7) 0.0096(6) 0.0028(7)
K2 0.0390(9) 0.0375(9) 0.0346(8) 0.0000(7) 0.0059(6) 0.0011(7)
N1 0.026(3) 0.028(3) 0.032(3) 0.001(3) 0.004(2) -0.001(2)
N2 0.038(3) 0.028(3) 0.028(3) 0.003(3) 0.007(2) 0.006(3)
N3 0.043(3) 0.025(3) 0.039(3) -0.007(3) 0.007(2) -0.006(3)
N4 0.037(3) 0.028(3) 0.030(3) -0.002(3) 0.002(2) -0.006(3)
N5 0.035(3) 0.026(3) 0.042(3) 0.000(3) -0.002(3) 0.000(3)
N6 0.040(3) 0.028(3) 0.031(3) 0.001(3) 0.003(2) -0.002(3)
N7 0.031(3) 0.028(3) 0.037(3) 0.004(3) 0.005(2) 0.000(3)
N8 0.037(3) 0.023(3) 0.034(3) -0.001(3) -0.001(2) -0.003(3)
N9 0.040(3) 0.026(3) 0.038(3) 0.004(3) 0.006(2) -0.005(3)
N10 0.034(3) 0.029(3) 0.033(3) 0.004(3) 0.004(2) 0.002(3)
O1 0.072(4) 0.070(5) 0.062(4) -0.019(3) -0.003(3) 0.012(4)
O2 0.050(3) 0.059(4) 0.058(3) -0.015(3) 0.000(3) 0.002(3)
C1 0.040(4) 0.035(4) 0.031(4) -0.002(3) 0.009(3) -0.006(4)
C2 0.044(4) 0.037(4) 0.035(4) -0.001(3) 0.009(3) 0.004(3)
C3 0.053(5) 0.043(5) 0.032(4) -0.004(3) 0.003(3) -0.005(4)
C4 0.054(5) 0.043(5) 0.043(4) -0.013(4) 0.015(4) -0.011(4)
C5 0.041(4) 0.033(4) 0.055(5) 0.000(4) 0.014(4) 0.004(4)
C6 0.037(4) 0.037(5) 0.038(4) -0.001(3) 0.006(3) 0.001(3)
C7 0.074(6) 0.073(6) 0.045(5) -0.008(5) 0.005(4) -0.011(5)
C8 0.066(6) 0.049(6) 0.076(6) 0.002(5) 0.018(4) 0.011(5)
C9 0.063(5) 0.032(4) 0.040(4) -0.002(3) 0.017(4) -0.009(4)
C10 0.060(5) 0.030(4) 0.041(4) 0.003(3) 0.010(3) -0.009(4)
C11 0.029(3) 0.028(4) 0.030(4) 0.003(3) -0.002(3) 0.004(3)
C12 0.035(4) 0.031(4) 0.028(4) -0.001(3) 0.002(3) -0.004(3)
C13 0.045(4) 0.027(4) 0.034(4) 0.004(3) 0.002(3) 0.007(3)
C14 0.066(5) 0.032(4) 0.031(4) 0.004(3) -0.005(3) 0.001(4)
C15 0.086(6) 0.033(5) 0.029(4) -0.001(3) -0.008(4) -0.002(4)
C16 0.051(4) 0.029(4) 0.037(4) 0.000(3) -0.009(3) 0.002(3)
C17 0.050(4) 0.029(4) 0.042(4) 0.008(3) 0.000(3) 0.005(3)
C18 0.142(9) 0.043(5) 0.040(5) 0.005(4) -0.019(5) 0.001(6)
C19 0.043(4) 0.029(4) 0.040(4) 0.006(3) -0.002(3) -0.007(3)
C20 0.041(4) 0.038(4) 0.045(4) 0.000(3) 0.007(3) -0.006(3)
C21 0.035(4) 0.029(4) 0.032(4) -0.001(3) 0.004(3) 0.001(3)
C22 0.034(4) 0.029(4) 0.036(4) -0.005(3) 0.003(3) 0.006(3)
C23 0.037(4) 0.035(4) 0.037(4) 0.005(4) 0.003(3) 0.013(4)
C24 0.030(4) 0.044(5) 0.046(4) 0.001(4) 0.003(3) 0.008(4)
C25 0.039(4) 0.028(5) 0.045(4) -0.003(3) 0.002(3) 0.012(3)
C26 0.043(4) 0.028(4) 0.039(4) 0.000(3) 0.001(3) 0.008(3)
C27 0.035(4) 0.034(5) 0.056(5) -0.001(4) 0.006(3) 0.000(3)
C28 0.048(5) 0.045(5) 0.073(6) -0.007(5) -0.005(4) 0.016(4)
C29 0.042(4) 0.029(4) 0.043(4) 0.000(4) -0.002(3) -0.001(4)
C30 0.049(4) 0.034(4) 0.034(4) 0.004(3) 0.005(3) 0.001(4)
C31 0.024(3) 0.031(4) 0.040(4) 0.000(3) 0.002(3) 0.005(3)
C32 0.030(4) 0.042(5) 0.033(4) 0.001(3) 0.000(3) 0.001(3)
C33 0.034(4) 0.026(4) 0.042(4) 0.006(3) 0.005(3) 0.006(3)
C34 0.046(4) 0.035(5) 0.034(4) 0.007(3) 0.005(3) 0.008(4)
C35 0.045(4) 0.033(4) 0.033(4) 0.000(3) 0.002(3) 0.011(3)
C36 0.039(4) 0.029(4) 0.041(4) -0.003(3) 0.004(3) 0.005(3)
C37 0.045(4) 0.039(5) 0.052(4) 0.015(4) -0.001(3) -0.001(4)
C38 0.081(6) 0.043(5) 0.040(4) -0.002(4) -0.010(4) 0.008(5)
C39 0.028(4) 0.038(5) 0.052(5) 0.002(4) 0.001(3) -0.001(3)
C40 0.031(4) 0.026(4) 0.060(5) 0.001(3) 0.010(3) -0.004(3)
C41 0.034(4) 0.031(4) 0.032(4) 0.003(3) 0.001(3) 0.002(3)
C42 0.031(4) 0.028(4) 0.032(3) 0.003(3) 0.003(3) 0.007(3)
C43 0.034(4) 0.033(4) 0.037(4) 0.003(3) 0.003(3) -0.001(4)
C44 0.029(4) 0.050(5) 0.044(4) 0.005(4) 0.000(3) 0.007(4)
C45 0.036(4) 0.038(5) 0.038(4) 0.000(3) -0.001(3) 0.005(3)
C46 0.037(4) 0.032(5) 0.038(4) 0.005(3) -0.003(3) 0.001(3)
C47 0.035(4) 0.041(5) 0.048(5) 0.001(4) 0.002(3) -0.003(3)
C48 0.043(4) 0.043(5) 0.056(5) 0.001(4) -0.002(3) 0.012(4)
C49 0.037(4) 0.027(4) 0.041(4) 0.001(3) 0.005(3) 0.003(3)
C50 0.039(4) 0.025(4) 0.032(4) -0.004(3) 0.001(3) -0.004(3)
C51 0.037(4) 0.029(4) 0.036(4) 0.005(3) 0.011(3) 0.004(3)
C52 0.039(4) 0.039(5) 0.038(4) 0.004(3) 0.005(3) -0.004(4)
C53 0.040(4) 0.040(5) 0.051(5) 0.001(4) 0.013(3) 0.005(4)
C54 0.049(5) 0.046(5) 0.045(5) -0.009(4) 0.019(4) 0.004(4)
C55 0.046(5) 0.052(5) 0.038(4) -0.008(4) 0.010(3) 0.000(4)
C56 0.039(4) 0.046(5) 0.037(4) 0.005(3) 0.006(3) 0.004(4)
C57 0.054(5) 0.055(6) 0.063(5) -0.004(5) 0.011(4) 0.017(5)
C58 0.065(6) 0.088(8) 0.044(5) -0.010(5) 0.001(4) 0.012(5)
C59 0.062(5) 0.030(4) 0.041(4) 0.005(3) 0.011(4) -0.003(4)
C60 0.055(5) 0.027(4) 0.038(4) 0.007(3) 0.011(3) -0.002(3)
C61 0.055(5) 0.077(7) 0.062(5) -0.008(5) 0.009(4) 0.011(6)
C62 0.080(7) 0.072(7) 0.064(6) -0.019(5) 0.025(5) 0.002(6)
C63 0.076(6) 0.078(7) 0.064(6) -0.027(5) 0.019(5) 0.001(6)
C64 0.079(7) 0.090(8) 0.068(6) -0.024(6) -0.004(5) 0.015(6)
C65 0.081(7) 0.064(7) 0.057(6) 0.003(5) 0.020(5) 0.023(5)
C66 0.059(5) 0.051(6) 0.107(8) -0.017(6) 0.041(5) -0.009(5)
C67 0.060(5) 0.052(6) 0.075(6) -0.021(5) 0.019(4) -0.009(5)
C68 0.049(5) 0.062(6) 0.046(4) 0.000(4) 0.005(4) 0.003(4)

loop_
_atom_type_symbol
_atom_type_description
_atom_type_scat_dispersion_real
_atom_type_scat_dispersion_imag
_atom_type_scat_source
C C 0.0033 0.0016 'International Tables Vol C Tables 4.2.6.8 and 6.1.1.4'
H H 0.0000 0.0000 'International Tables Vol C Tables 4.2.6.8 and 6.1.1.4'
N N 0.0061 0.0033 'International Tables Vol C Tables 4.2.6.8 and 6.1.1.4'
K K 0.2009 0.2494 'International Tables Vol C Tables 4.2.6.8 and 6.1.1.4'
O O 0.0106 0.0060 'International Tables Vol C Tables 4.2.6.8 and 6.1.1.4'
Ti Ti 0.2776 0.4457 'International Tables Vol C Tables 4.2.6.8 and 6.1.1.4'

loop_
_geom_angle_atom_site_label_1
_geom_angle_atom_site_label_2
_geom_angle_atom_site_label_3
_geom_angle
N1 Ti1 K1 64.63(16)
N1 Ti1 N3 105.0(2)
N1 Ti1 N4 101.0(2)
N1 Ti1 N5 102.2(2)
N1 Ti1 N6 178.1(2)
N3 Ti1 K1 169.41(17)
N3 Ti1 N4 118.4(2)
N3 Ti1 N5 118.2(2)
N3 Ti1 N6 76.6(2)
N4 Ti1 K1 67.76(13)
N4 Ti1 N5 109.1(2)
N4 Ti1 N6 77.3(2)
N5 Ti1 K1 64.44(15)
N5 Ti1 N6 77.7(2)
N6 Ti1 K1 113.77(14)
N2 Ti2 K2 60.06(15)
N2 Ti2 N7 102.9(2)
N2 Ti2 N8 102.3(2)
N2 Ti2 N9 104.1(2)
N2 Ti2 N10 179.4(2)
N7 Ti2 K2 75.37(13)
N7 Ti2 N8 109.1(2)
N7 Ti2 N10 77.5(2)
N8 Ti2 K2 63.18(15)
N8 Ti2 N10 77.1(2)
N9 Ti2 K2 163.20(17)
N9 Ti2 N7 116.1(2)
N9 Ti2 N8 119.7(2)
N9 Ti2 N10 76.1(2)
N10 Ti2 K2 119.72(14)
N1 K1 N4 58.68(14)
N1 K1 N5 61.14(15)
N1 K1 C11 71.11(16)
N1 K1 C12 63.33(16)
N1 K1 C51 88.47(16)
N1 K1 C52 95.87(17)
N1 K1 C53 120.18(19)
N1 K1 C54 139.95(19)
N1 K1 C55 129.81(18)
N1 K1 C56 104.57(17)
N4 K1 C55 128.74(18)
N4 K1 C56 120.42(17)
N5 K1 N4 67.65(15)
N5 K1 C12 108.42(16)
N5 K1 C51 133.64(18)
N5 K1 C52 117.66(18)
N5 K1 C53 118.92(19)
N5 K1 C54 137.5(2)
N5 K1 C55 162.53(19)
N5 K1 C56 158.71(18)
O1 K1 N1 145.50(18)
O1 K1 N4 94.37(17)
O1 K1 N5 90.03(18)
O1 K1 C11 94.17(19)
O1 K1 C12 115.1(2)
O1 K1 C51 126.02(18)
O1 K1 C52 115.28(19)
O1 K1 C53 89.3(2)
O1 K1 C54 74.0(2)
O1 K1 C55 83.1(2)
O1 K1 C56 107.99(19)
C11 K1 N4 26.09(15)
C11 K1 N5 93.73(16)
C11 K1 C12 26.36(18)
C11 K1 C51 109.36(19)
C11 K1 C52 135.3(2)
C11 K1 C53 147.2(2)
C11 K1 C54 125.9(2)
C11 K1 C55 102.76(19)
C11 K1 C56 96.11(19)
C12 K1 N4 46.03(16)
C12 K1 C51 83.67(18)
C12 K1 C52 109.3(2)
C12 K1 C53 126.5(2)
C12 K1 C54 114.0(2)
C12 K1 C55 89.02(19)
C12 K1 C56 74.69(18)
C51 K1 N4 127.30(17)
C51 K1 C55 45.22(18)
C51 K1 C56 25.15(17)
C52 K1 N4 149.22(17)
C52 K1 C51 26.03(18)
C52 K1 C53 26.03(19)
C52 K1 C54 45.3(2)
C52 K1 C55 52.72(19)
C52 K1 C56 44.57(19)
C53 K1 N4 172.53(18)
C53 K1 C51 45.93(19)
C53 K1 C54 25.87(19)
C53 K1 C55 45.3(2)
C53 K1 C56 52.15(19)
C54 K1 N4 150.46(19)
C54 K1 C51 52.61(19)
C54 K1 C55 25.02(19)
C54 K1 C56 43.97(19)
C56 K1 C55 25.25(17)
N1 K2 C2 83.60(16)
N1 K2 C4 120.17(18)
N1 K2 C41 83.55(16)
N2 K2 N1 24.25(12)
N2 K2 N8 62.33(15)
N2 K2 C1 92.37(17)
N2 K2 C2 106.62(17)
N2 K2 C4 144.22(19)
N2 K2 C5 126.7(2)
N2 K2 C6 101.85(18)
N2 K2 C32 64.97(17)
N2 K2 C41 71.52(16)
N2 K2 C42 64.21(15)
N8 K2 N1 82.33(14)
N8 K2 C1 134.59(17)
N8 K2 C2 159.88(17)
N8 K2 C4 137.25(19)
N8 K2 C5 119.45(18)
N8 K2 C41 25.47(15)
N8 K2 C42 46.44(16)
O2 K2 N1 168.37(16)
O2 K2 N2 149.54(18)
O2 K2 N8 99.64(18)
O2 K2 C1 116.27(18)
O2 K2 C2 97.04(18)
O2 K2 C4 65.81(18)
O2 K2 C5 83.08(19)
O2 K2 C6 108.50(18)
O2 K2 C32 100.41(19)
O2 K2 C41 103.21(19)
O2 K2 C42 122.65(19)
C1 K2 N1 68.14(15)
C1 K2 C2 25.32(17)
C1 K2 C4 52.15(18)
C1 K2 C5 45.84(19)
C1 K2 C41 114.07(19)
C1 K2 C42 89.37(19)
C2 K2 C4 43.44(19)
C2 K2 C41 138.02(19)
C4 K2 C41 115.2(2)
C5 K2 N1 106.05(18)
C5 K2 C2 51.70(19)
C5 K2 C4 25.1(2)
C5 K2 C41 94.54(19)
C5 K2 C42 81.27(18)
C6 K2 N1 80.12(16)
C6 K2 N8 118.40(18)
C6 K2 C1 26.05(18)
C6 K2 C2 44.54(19)
C6 K2 C4 44.62(19)
C6 K2 C5 26.02(18)
C6 K2 C41 93.85(19)
C6 K2 C42 72.45(18)
C32 K2 N1 68.11(17)
C32 K2 N8 105.39(16)
C32 K2 C1 94.9(2)
C32 K2 C2 82.42(18)
C32 K2 C4 116.5(2)
C32 K2 C5 133.9(2)
C32 K2 C6 121.0(2)
C32 K2 C41 128.15(17)
C32 K2 C42 129.11(17)
C42 K2 N1 66.82(16)
C42 K2 C2 114.31(19)
C42 K2 C4 105.87(19)
C42 K2 C41 25.53(18)
Ti1 N1 K1 82.47(19)
Ti1 N1 K2 118.6(2)
K1 N1 K2 158.9(2)
N2 N1 Ti1 175.6(4)
N2 N1 K1 93.4(3)
N2 N1 K2 65.5(3)
Ti2 N2 K1 118.8(2)
Ti2 N2 K2 87.40(19)
K2 N2 K1 153.8(2)
N1 N2 Ti2 177.2(4)
N1 N2 K1 63.6(3)
N1 N2 K2 90.2(3)
C1 N3 Ti1 131.1(4)
C1 N3 C9 108.4(5)
C9 N3 Ti1 120.3(4)
Ti1 N4 K1 74.19(15)
C11 N4 Ti1 133.5(4)
C11 N4 K1 72.0(3)
C11 N4 C19 110.9(5)
C19 N4 Ti1 115.5(4)
C19 N4 K1 132.8(4)
Ti1 N5 K1 76.26(17)
C21 N5 Ti1 132.8(4)
C21 N5 K1 87.3(4)
C21 N5 C29 110.6(5)
C29 N5 Ti1 115.0(4)
C29 N5 K1 125.3(4)
C10 N6 Ti1 107.6(4)
C20 N6 Ti1 105.4(4)
C20 N6 C10 112.2(5)
C30 N6 Ti1 107.4(4)
C30 N6 C10 111.5(5)
C30 N6 C20 112.4(5)
Ti2 N7 K2 68.79(13)
C31 N7 Ti2 133.3(4)
C31 N7 K2 73.8(3)
C31 N7 C39 111.5(5)
C39 N7 Ti2 115.1(4)
C39 N7 K2 142.6(4)
Ti2 N8 K2 77.92(17)
C41 N8 Ti2 132.9(4)
C41 N8 K2 85.8(3)
C41 N8 C49 109.7(5)
C49 N8 Ti2 115.1(4)
C49 N8 K2 128.2(4)
C51 N9 Ti2 131.4(4)
C51 N9 C59 108.9(5)
C59 N9 Ti2 119.7(4)
C40 N10 Ti2 103.8(4)
C40 N10 C60 113.6(5)
C50 N10 Ti2 107.3(4)
C50 N10 C40 112.9(5)
C50 N10 C60 112.5(5)
C60 N10 Ti2 105.8(4)
C61 O1 K1 112.4(5)
C61 O1 C64 108.2(7)
C64 O1 K1 135.3(5)
C65 O2 K2 112.6(5)
C65 O2 C68 110.0(7)
C68 O2 K2 116.3(4)
N3 C1 K2 116.4(4)
C2 C1 K2 82.9(4)
C2 C1 N3 118.8(7)
C6 C1 K2 75.6(4)
C6 C1 N3 122.5(6)
C6 C1 C2 118.5(7)
K2 C2 H2 118.5
C1 C2 K2 71.8(4)
C1 C2 H2 119.2
C1 C2 C3 121.7(7)
C3 C2 K2 81.2(4)
C3 C2 H2 119.2
C2 C3 K2 74.2(4)
C2 C3 C7 120.2(7)
C4 C3 K2 75.4(4)
C4 C3 C2 118.4(7)
C4 C3 C7 121.4(7)
C7 C3 K2 121.9(5)
K2 C4 H4 117.7
C3 C4 K2 80.1(4)
C3 C4 H4 119.3
C3 C4 C5 121.3(7)
C5 C4 K2 73.5(4)
C5 C4 H4 119.3
C4 C5 K2 81.4(4)
C4 C5 C6 118.4(7)
C4 C5 C8 122.2(7)
C6 C5 K2 72.9(4)
C6 C5 C8 119.4(7)
C8 C5 K2 114.8(5)
K2 C6 H6 111.5
C1 C6 K2 78.3(4)
C1 C6 C5 121.6(7)
C1 C6 H6 119.2
C5 C6 K2 81.1(4)
C5 C6 H6 119.2
C3 C7 H7A 109.5
C3 C7 H7B 109.5
C3 C7 H7C 109.5
H7A C7 H7B 109.5
H7A C7 H7C 109.5
H7B C7 H7C 109.5
C5 C8 H8A 109.5
C5 C8 H8B 109.5
C5 C8 H8C 109.5
H8A C8 H8B 109.5
H8A C8 H8C 109.5
H8B C8 H8C 109.5
N3 C9 H9A 109.9
N3 C9 H9B 109.9
N3 C9 C10 109.1(5)
H9A C9 H9B 108.3
C10 C9 H9A 109.9
C10 C9 H9B 109.9
N6 C10 C9 108.0(6)
N6 C10 H10A 110.1
N6 C10 H10B 110.1
C9 C10 H10A 110.1
C9 C10 H10B 110.1
H10A C10 H10B 108.4
N4 C11 K1 81.9(3)
N4 C11 C16 122.7(6)
C12 C11 K1 78.2(4)
C12 C11 N4 121.3(6)
C12 C11 C16 116.1(6)
C16 C11 K1 110.0(4)
K1 C12 H12 79.2
C11 C12 K1 75.4(4)
C11 C12 H12 118.1
C11 C12 C13 123.8(7)
C13 C12 K1 115.3(4)
C13 C12 H12 118.1
C12 C13 C17 120.2(6)
C14 C13 C12 118.1(7)
C14 C13 C17 121.5(6)
C13 C14 H14 119.5
C15 C14 C13 121.0(7)
C15 C14 H14 119.5
C14 C15 C16 120.2(7)
C14 C15 C18 122.1(7)
C16 C15 C18 117.8(7)
C11 C16 H16 119.6
C15 C16 C11 120.7(7)
C15 C16 H16 119.6
C13 C17 H17A 109.5
C13 C17 H17B 109.5
C13 C17 H17C 109.5
H17A C17 H17B 109.5
H17A C17 H17C 109.5
H17B C17 H17C 109.5
C15 C18 H18A 109.5
C15 C18 H18B 109.5
C15 C18 H18C 109.5
H18A C18 H18B 109.5
H18A C18 H18C 109.5
H18B C18 H18C 109.5
N4 C19 H19A 109.5
N4 C19 H19B 109.5
N4 C19 C20 110.8(6)
H19A C19 H19B 108.1
C20 C19 H19A 109.5
C20 C19 H19B 109.5
N6 C20 C19 108.7(5)
N6 C20 H20A 110.0
N6 C20 H20B 110.0
C19 C20 H20A 110.0
C19 C20 H20B 110.0
H20A C20 H20B 108.3
N5 C21 K1 67.3(3)
N5 C21 C22 121.4(6)
C22 C21 K1 75.3(4)
C26 C21 K1 131.5(4)
C26 C21 N5 123.3(6)
C26 C21 C22 115.3(6)
K1 C22 H22 61.3
C21 C22 K1 79.6(4)
C21 C22 H22 118.8
C23 C22 K1 130.0(4)
C23 C22 C21 122.4(7)
C23 C22 H22 118.8
C22 C23 C24 119.3(7)
C22 C23 C27 122.1(6)
C24 C23 C27 118.5(6)
C23 C24 H24 119.6
C25 C24 C23 120.7(6)
C25 C24 H24 119.6
C24 C25 C26 119.2(6)
C24 C25 C28 121.1(6)
C26 C25 C28 119.6(7)
C21 C26 H26 118.5
C25 C26 C21 122.9(7)
C25 C26 H26 118.5
C23 C27 H27A 109.5
C23 C27 H27B 109.5
C23 C27 H27C 109.5
H27A C27 H27B 109.5
H27A C27 H27C 109.5
H27B C27 H27C 109.5
C25 C28 H28A 109.5
C25 C28 H28B 109.5
C25 C28 H28C 109.5
H28A C28 H28B 109.5
H28A C28 H28C 109.5
H28B C28 H28C 109.5
N5 C29 H29A 109.4
N5 C29 H29B 109.4
N5 C29 C30 111.1(6)
H29A C29 H29B 108.0
C30 C29 H29A 109.4
C30 C29 H29B 109.4
N6 C30 C29 110.8(6)
N6 C30 H30A 109.5
N6 C30 H30B 109.5
C29 C30 H30A 109.5
C29 C30 H30B 109.5
H30A C30 H30B 108.1
N7 C31 K2 82.5(3)
N7 C31 C32 120.7(6)
C32 C31 K2 64.1(3)
C36 C31 K2 127.0(4)
C36 C31 N7 123.8(6)
C36 C31 C32 115.4(6)
K2 C32 H32 62.4
C31 C32 K2 90.9(4)
C31 C32 H32 118.7
C33 C32 K2 115.4(4)
C33 C32 C31 122.6(7)
C33 C32 H32 118.7
C32 C33 C34 119.5(7)
C32 C33 C37 120.3(7)
C34 C33 C37 119.9(6)
C33 C34 H34 119.9
C35 C34 C33 120.2(6)
C35 C34 H34 119.9
C34 C35 C36 118.9(7)
C34 C35 C38 120.6(7)
C36 C35 C38 120.5(7)
C31 C36 H36 118.3
C35 C36 C31 123.3(7)
C35 C36 H36 118.3
C33 C37 H37A 109.5
C33 C37 H37B 109.5
C33 C37 H37C 109.5
H37A C37 H37B 109.5
H37A C37 H37C 109.5
H37B C37 H37C 109.5
C35 C38 H38A 109.5
C35 C38 H38B 109.5
C35 C38 H38C 109.5
H38A C38 H38B 109.5
H38A C38 H38C 109.5
H38B C38 H38C 109.5
N7 C39 H39A 109.4
N7 C39 H39B 109.4
N7 C39 C40 111.2(6)
H39A C39 H39B 108.0
C40 C39 H39A 109.4
C40 C39 H39B 109.4
N10 C40 C39 109.2(5)
N10 C40 H40A 109.8
N10 C40 H40B 109.8
C39 C40 H40A 109.8
C39 C40 H40B 109.8
H40A C40 H40B 108.3
N8 C41 K2 68.8(3)
N8 C41 C42 120.0(6)
N8 C41 C46 124.5(6)
C42 C41 K2 73.2(4)
C46 C41 K2 131.4(4)
C46 C41 C42 115.5(6)
K2 C42 H42 58.3
C41 C42 K2 81.3(4)
C41 C42 H42 118.6
C43 C42 K2 130.9(4)
C43 C42 C41 122.7(7)
C43 C42 H42 118.6
C42 C43 C47 121.4(7)
C44 C43 C42 119.0(7)
C44 C43 C47 119.5(6)
C43 C44 H44 119.7
C43 C44 C45 120.5(7)
C45 C44 H44 119.7
C44 C45 C46 119.8(7)
C44 C45 C48 120.9(6)
C46 C45 C48 119.3(7)
C41 C46 H46 118.9
C45 C46 C41 122.2(7)
C45 C46 H46 118.9
C43 C47 H47A 109.5
C43 C47 H47B 109.5
C43 C47 H47C 109.5
H47A C47 H47B 109.5
H47A C47 H47C 109.5
H47B C47 H47C 109.5
C45 C48 H48A 109.5
C45 C48 H48B 109.5
C45 C48 H48C 109.5
H48A C48 H48B 109.5
H48A C48 H48C 109.5
H48B C48 H48C 109.5
N8 C49 H49A 109.3
N8 C49 H49B 109.3
N8 C49 C50 111.6(6)
H49A C49 H49B 108.0
C50 C49 H49A 109.3
C50 C49 H49B 109.3
N10 C50 C49 110.1(5)
N10 C50 H50A 109.6
N10 C50 H50B 109.6
C49 C50 H50A 109.6
C49 C50 H50B 109.6
H50A C50 H50B 108.1
N9 C51 K1 117.8(4)
C52 C51 K1 74.7(4)
C52 C51 N9 119.7(6)
C56 C51 K1 80.2(4)
C56 C51 N9 122.2(6)
C56 C51 C52 118.1(6)
K1 C52 H52 114.2
C51 C52 K1 79.3(4)
C51 C52 H52 119.4
C53 C52 K1 77.5(4)
C53 C52 C51 121.1(7)
C53 C52 H52 119.4
C52 C53 K1 76.5(4)
C52 C53 C54 118.5(7)
C52 C53 C57 120.5(7)
C54 C53 K1 78.8(4)
C54 C53 C57 121.1(7)
C57 C53 K1 115.3(5)
K1 C54 H54 115.8
C53 C54 K1 75.3(4)
C53 C54 H54 118.8
C55 C54 K1 80.4(4)
C55 C54 C53 122.3(7)
C55 C54 H54 118.8
C54 C55 K1 74.6(4)
C54 C55 C56 117.6(7)
C54 C55 C58 121.5(7)
C56 C55 K1 77.3(4)
C56 C55 C58 120.9(7)
C58 C55 K1 118.7(5)
K1 C56 H56 120.1
C51 C56 K1 74.6(4)
C51 C56 C55 122.4(7)
C51 C56 H56 118.8
C55 C56 K1 77.4(4)
C55 C56 H56 118.8
C53 C57 H57A 109.5
C53 C57 H57B 109.5
C53 C57 H57C 109.5
H57A C57 H57B 109.5
H57A C57 H57C 109.5
H57B C57 H57C 109.5
C55 C58 H58A 109.5
C55 C58 H58B 109.5
C55 C58 H58C 109.5
H58A C58 H58B 109.5
H58A C58 H58C 109.5
H58B C58 H58C 109.5
N9 C59 H59A 109.8
N9 C59 H59B 109.8
N9 C59 C60 109.6(5)
H59A C59 H59B 108.2
C60 C59 H59A 109.8
C60 C59 H59B 109.8
N10 C60 C59 109.4(6)
N10 C60 H60A 109.8
N10 C60 H60B 109.8
C59 C60 H60A 109.8
C59 C60 H60B 109.8
H60A C60 H60B 108.2
O1 C61 H61A 110.8
O1 C61 H61B 110.8
O1 C61 C62 104.5(7)
H61A C61 H61B 108.9
C62 C61 H61A 110.8
C62 C61 H61B 110.8
C61 C62 H62A 111.4
C61 C62 H62B 111.4
H62A C62 H62B 109.2
C63 C62 C61 102.0(8)
C63 C62 H62A 111.4
C63 C62 H62B 111.4
C62 C63 H63A 111.1
C62 C63 H63B 111.1
C62 C63 C64 103.2(8)
H63A C63 H63B 109.1
C64 C63 H63A 111.1
C64 C63 H63B 111.1
O1 C64 C63 106.5(8)
O1 C64 H64A 110.4
O1 C64 H64B 110.4
C63 C64 H64A 110.4
C63 C64 H64B 110.4
H64A C64 H64B 108.6
O2 C65 H65A 110.9
O2 C65 H65B 110.9
O2 C65 C66 104.3(7)
H65A C65 H65B 108.9
C66 C65 H65A 110.9
C66 C65 H65B 110.9
C65 C66 H66A 111.4
C65 C66 H66B 111.4
H66A C66 H66B 109.3
C67 C66 C65 101.8(7)
C67 C66 H66A 111.4
C67 C66 H66B 111.4
C66 C67 H67A 111.4
C66 C67 H67B 111.4
H67A C67 H67B 109.2
C68 C67 C66 102.0(7)
C68 C67 H67A 111.4
C68 C67 H67B 111.4
K2 C68 H68A 68.8
K2 C68 H68B 130.0
O2 C68 C67 105.6(7)
O2 C68 H68A 110.6
O2 C68 H68B 110.6
C67 C68 K2 116.8(5)
C67 C68 H68A 110.6
C67 C68 H68B 110.6
H68A C68 H68B 108.7

loop_
_geom_bond_atom_site_label_1
_geom_bond_atom_site_label_2
_geom_bond_distance
Ti1 K1 3.2761(16)
Ti1 N1 1.795(6)
Ti1 N3 2.027(5)
Ti1 N4 2.098(5)
Ti1 N5 2.136(6)
Ti1 N6 2.252(6)
Ti2 K2 3.3355(16)
Ti2 N2 1.796(6)
Ti2 N7 2.095(5)
Ti2 N8 2.142(6)
Ti2 N9 2.027(5)
Ti2 N10 2.241(6)
K1 N1 2.986(5)
K1 N4 3.152(5)
K1 N5 3.042(6)
K1 O1 2.667(6)
K1 C11 3.027(6)
K1 C12 3.062(7)
K1 C51 3.143(7)
K1 C52 3.086(7)
K1 C53 3.099(7)
K1 C54 3.142(6)
K1 C55 3.214(7)
K1 C56 3.213(7)
K2 N1 3.178(5)
K2 N2 2.893(5)
K2 N8 3.044(6)
K2 O2 2.622(5)
K2 C1 3.075(7)
K2 C2 3.212(7)
K2 C4 3.241(7)
K2 C5 3.143(7)
K2 C6 3.042(7)
K2 C32 3.017(7)
K2 C41 3.257(7)
K2 C42 3.154(6)
N1 N2 1.305(6)
N3 C1 1.437(8)
N3 C9 1.454(9)
N4 C11 1.400(8)
N4 C19 1.471(8)
N5 C21 1.413(8)
N5 C29 1.468(9)
N6 C10 1.473(8)
N6 C20 1.460(8)
N6 C30 1.457(8)
N7 C31 1.404(8)
N7 C39 1.468(9)
N8 C41 1.404(8)
N8 C49 1.474(9)
N9 C51 1.431(8)
N9 C59 1.467(9)
N10 C40 1.472(9)
N10 C50 1.466(8)
N10 C60 1.473(8)
O1 C61 1.423(10)
O1 C64 1.458(10)
O2 C65 1.414(10)
O2 C68 1.438(9)
C1 C2 1.384(9)
C1 C6 1.379(10)
C2 H2 0.9500
C2 C3 1.394(10)
C3 C4 1.386(11)
C3 C7 1.511(11)
C4 H4 0.9500
C4 C5 1.388(11)
C5 C6 1.396(10)
C5 C8 1.499(10)
C6 H6 0.9500
C7 H7A 0.9800
C7 H7B 0.9800
C7 H7C 0.9800
C8 H8A 0.9800
C8 H8B 0.9800
C8 H8C 0.9800
C9 H9A 0.9900
C9 H9B 0.9900
C9 C10 1.533(10)
C10 H10A 0.9900
C10 H10B 0.9900
C11 C12 1.389(9)
C11 C16 1.421(9)
C12 H12 0.9500
C12 C13 1.397(9)
C13 C14 1.385(10)
C13 C17 1.495(10)
C14 H14 0.9500
C14 C15 1.372(10)
C15 C16 1.407(10)
C15 C18 1.520(10)
C16 H16 0.9500
C17 H17A 0.9800
C17 H17B 0.9800
C17 H17C 0.9800
C18 H18A 0.9800
C18 H18B 0.9800
C18 H18C 0.9800
C19 H19A 0.9900
C19 H19B 0.9900
C19 C20 1.506(9)
C20 H20A 0.9900
C20 H20B 0.9900
C21 C22 1.420(10)
C21 C26 1.408(9)
C22 H22 0.9500
C22 C23 1.375(9)
C23 C24 1.392(10)
C23 C27 1.502(10)
C24 H24 0.9500
C24 C25 1.377(10)
C25 C26 1.379(9)
C25 C28 1.518(10)
C26 H26 0.9500
C27 H27A 0.9800
C27 H27B 0.9800
C27 H27C 0.9800
C28 H28A 0.9800
C28 H28B 0.9800
C28 H28C 0.9800
C29 H29A 0.9900
C29 H29B 0.9900
C29 C30 1.504(9)
C30 H30A 0.9900
C30 H30B 0.9900
C31 C32 1.417(10)
C31 C36 1.394(9)
C32 H32 0.9500
C32 C33 1.377(9)
C33 C34 1.395(10)
C33 C37 1.517(10)
C34 H34 0.9500
C34 C35 1.386(10)
C35 C36 1.393(9)
C35 C38 1.510(10)
C36 H36 0.9500
C37 H37A 0.9800
C37 H37B 0.9800
C37 H37C 0.9800
C38 H38A 0.9800
C38 H38B 0.9800
C38 H38C 0.9800
C39 H39A 0.9900
C39 H39B 0.9900
C39 C40 1.506(9)
C40 H40A 0.9900
C40 H40B 0.9900
C41 C42 1.420(10)
C41 C46 1.412(9)
C42 H42 0.9500
C42 C43 1.391(8)
C43 C44 1.385(10)
C43 C47 1.509(10)
C44 H44 0.9500
C44 C45 1.388(10)
C45 C46 1.389(9)
C45 C48 1.507(10)
C46 H46 0.9500
C47 H47A 0.9800
C47 H47B 0.9800
C47 H47C 0.9800
C48 H48A 0.9800
C48 H48B 0.9800
C48 H48C 0.9800
C49 H49A 0.9900
C49 H49B 0.9900
C49 C50 1.497(8)
C50 H50A 0.9900
C50 H50B 0.9900
C51 C52 1.404(10)
C51 C56 1.386(9)
C52 H52 0.9500
C52 C53 1.393(10)
C53 C54 1.398(10)
C53 C57 1.510(10)
C54 H54 0.9500
C54 C55 1.378(11)
C55 C56 1.405(10)
C55 C58 1.486(10)
C56 H56 0.9500
C57 H57A 0.9800
C57 H57B 0.9800
C57 H57C 0.9800
C58 H58A 0.9800
C58 H58B 0.9800
C58 H58C 0.9800
C59 H59A 0.9900
C59 H59B 0.9900
C59 C60 1.506(9)
C60 H60A 0.9900
C60 H60B 0.9900
C61 H61A 0.9900
C61 H61B 0.9900
C61 C62 1.507(12)
C62 H62A 0.9900
C62 H62B 0.9900
C62 C63 1.491(13)
C63 H63A 0.9900
C63 H63B 0.9900
C63 C64 1.498(13)
C64 H64A 0.9900
C64 H64B 0.9900
C65 H65A 0.9900
C65 H65B 0.9900
C65 C66 1.542(13)
C66 H66A 0.9900
C66 H66B 0.9900
C66 C67 1.488(12)
C67 H67A 0.9900
C67 H67B 0.9900
C67 C68 1.471(11)
C68 H68A 0.9900
C68 H68B 0.9900

loop_
_geom_torsion_atom_site_label_1
_geom_torsion_atom_site_label_2
_geom_torsion_atom_site_label_3
_geom_torsion_atom_site_label_4
_geom_torsion
Ti1 N3 C1 K2 -11.3(8)
Ti1 N3 C1 C2 -107.8(7)
Ti1 N3 C1 C6 78.0(8)
Ti1 N3 C9 C10 18.7(8)
Ti1 N4 C11 K1 45.3(5)
Ti1 N4 C11 C12 -25.6(9)
Ti1 N4 C11 C16 154.0(5)
Ti1 N4 C19 C20 17.4(7)
Ti1 N5 C21 K1 -68.4(5)
Ti1 N5 C21 C22 -13.7(9)
Ti1 N5 C21 C26 165.8(5)
Ti1 N5 C29 C30 22.1(7)
Ti1 N6 C10 C9 44.9(6)
Ti1 N6 C20 C19 50.2(6)
Ti1 N6 C30 C29 44.2(6)
Ti2 N7 C31 K2 -37.6(5)
Ti2 N7 C31 C32 16.2(9)
Ti2 N7 C31 C36 -167.6(5)
Ti2 N7 C39 C40 -10.7(7)
Ti2 N8 C41 K2 69.2(5)
Ti2 N8 C41 C42 14.8(9)
Ti2 N8 C41 C46 -164.4(5)
Ti2 N8 C49 C50 -16.7(6)
Ti2 N9 C51 K1 20.0(7)
Ti2 N9 C51 C52 -67.5(8)
Ti2 N9 C51 C56 116.1(6)
Ti2 N9 C59 C60 -6.5(8)
Ti2 N10 C40 C39 -51.5(6)
Ti2 N10 C50 C49 -46.6(6)
Ti2 N10 C60 C59 -47.4(6)
K1 Ti1 N1 K2 179.9(3)
K1 N1 N2 K2 -179.56(17)
K1 N4 C11 C12 -70.9(5)
K1 N4 C11 C16 108.7(6)
K1 N4 C19 C20 109.2(6)
K1 N5 C21 C22 54.7(6)
K1 N5 C21 C26 -125.8(6)
K1 N5 C29 C30 -68.4(6)
K1 O1 C61 C62 135.4(5)
K1 O1 C64 C63 -152.1(6)
K1 C11 C12 C13 111.0(6)
K1 C11 C16 C15 -87.4(7)
K1 C12 C13 C14 85.1(7)
K1 C12 C13 C17 -99.6(6)
K1 C21 C22 C23 -131.1(6)
K1 C21 C26 C25 92.5(8)
K1 C22 C23 C24 -102.9(7)
K1 C22 C23 C27 81.0(8)
K1 C51 C52 C53 68.2(6)
K1 C51 C56 C55 -63.8(6)
K1 C52 C53 C54 69.0(6)
K1 C52 C53 C57 -111.6(7)
K1 C53 C54 C55 68.3(7)
K1 C54 C55 C56 66.4(6)
K1 C54 C55 C58 -114.5(7)
K1 C55 C56 C51 62.4(6)
K2 Ti2 N2 K1 179.7(3)
K2 N1 N2 K1 179.56(17)
K2 N7 C31 C32 53.9(5)
K2 N7 C31 C36 -130.0(6)
K2 N7 C39 C40 -98.2(7)
K2 N8 C41 C42 -54.3(5)
K2 N8 C41 C46 126.4(6)
K2 N8 C49 C50 77.5(6)
K2 O2 C65 C66 -140.1(5)
K2 O2 C68 C67 112.9(5)
K2 C1 C2 C3 66.9(6)
K2 C1 C6 C5 -71.7(6)
K2 C2 C3 C4 63.2(6)
K2 C2 C3 C7 -118.1(7)
K2 C3 C4 C5 63.7(6)
K2 C4 C5 C6 65.2(6)
K2 C4 C5 C8 -114.0(7)
K2 C5 C6 C1 70.3(6)
K2 C31 C32 C33 -121.3(6)
K2 C31 C36 C35 73.5(8)
K2 C32 C33 C34 -105.4(6)
K2 C32 C33 C37 81.7(7)
K2 C41 C42 C43 133.6(6)
K2 C41 C46 C45 -92.9(8)
K2 C42 C43 C44 106.2(7)
K2 C42 C43 C47 -77.8(8)
N3 Ti1 N1 K1 177.67(18)
N3 Ti1 N1 K2 -2.5(3)
N3 C1 C2 K2 116.3(5)
N3 C1 C2 C3 -176.8(6)
N3 C1 C6 K2 -112.4(6)
N3 C1 C6 C5 175.8(6)
N3 C9 C10 N6 -42.0(8)
N4 Ti1 N1 K1 -58.73(18)
N4 Ti1 N1 K2 121.1(2)
N4 C11 C12 K1 72.9(5)
N4 C11 C12 C13 -176.2(6)
N4 C11 C16 C15 179.4(6)
N4 C19 C20 N6 -46.1(8)
N5 Ti1 N1 K1 53.78(18)
N5 Ti1 N1 K2 -126.4(2)
N5 C21 C22 K1 -51.1(5)
N5 C21 C22 C23 177.8(6)
N5 C21 C26 C25 -179.5(6)
N5 C29 C30 N6 -44.9(7)
N7 Ti2 N2 K1 -115.8(2)
N7 Ti2 N2 K2 64.46(18)
N7 C31 C32 K2 -62.9(5)
N7 C31 C32 C33 175.9(6)
N7 C31 C36 C35 -178.5(6)
N7 C39 C40 N10 43.1(8)
N8 Ti2 N2 K1 130.9(2)
N8 Ti2 N2 K2 -48.78(19)
N8 C41 C42 K2 52.3(5)
N8 C41 C42 C43 -174.2(6)
N8 C41 C46 C45 176.0(6)
N8 C49 C50 N10 42.7(7)
N9 Ti2 N2 K1 5.7(3)
N9 Ti2 N2 K2 -174.02(18)
N9 C51 C52 K1 113.7(5)
N9 C51 C52 C53 -178.1(6)
N9 C51 C56 K1 -116.8(6)
N9 C51 C56 C55 179.4(6)
N9 C59 C60 N10 36.9(8)
O1 C61 C62 C63 38.5(8)
O2 C65 C66 C67 30.1(8)
C1 N3 C9 C10 -166.1(6)
C1 C2 C3 K2 -62.2(6)
C1 C2 C3 C4 1.0(10)
C1 C2 C3 C7 179.7(7)
C2 C1 C6 K2 73.4(6)
C2 C1 C6 C5 1.7(10)
C2 C3 C4 K2 -62.5(6)
C2 C3 C4 C5 1.1(11)
C3 C4 C5 K2 -67.1(7)
C3 C4 C5 C6 -1.8(11)
C3 C4 C5 C8 178.9(7)
C4 C5 C6 K2 -69.9(6)
C4 C5 C6 C1 0.4(10)
C6 C1 C2 K2 -69.3(6)
C6 C1 C2 C3 -2.4(10)
C7 C3 C4 K2 118.8(7)
C7 C3 C4 C5 -177.5(7)
C8 C5 C6 K2 109.4(6)
C8 C5 C6 C1 179.6(6)
C9 N3 C1 K2 174.1(4)
C9 N3 C1 C2 77.6(7)
C9 N3 C1 C6 -96.6(8)
C10 N6 C20 C19 166.9(6)
C10 N6 C30 C29 -73.4(7)
C11 N4 C19 C20 -166.4(5)
C11 C12 C13 C14 -3.8(10)
C11 C12 C13 C17 171.5(6)
C12 C11 C16 C15 -1.0(9)
C12 C13 C14 C15 -0.1(11)
C13 C14 C15 C16 3.2(12)
C13 C14 C15 C18 -177.4(8)
C14 C15 C16 C11 -2.6(11)
C16 C11 C12 K1 -106.7(5)
C16 C11 C12 C13 4.2(9)
C17 C13 C14 C15 -175.3(7)
C18 C15 C16 C11 177.9(8)
C19 N4 C11 K1 -129.8(4)
C19 N4 C11 C12 159.3(6)
C19 N4 C11 C16 -21.2(8)
C20 N6 C10 C9 -70.5(7)
C20 N6 C30 C29 159.7(6)
C21 N5 C29 C30 -170.2(5)
C21 C22 C23 C24 1.8(9)
C21 C22 C23 C27 -174.3(6)
C22 C21 C26 C25 0.0(9)
C22 C23 C24 C25 -0.1(10)
C23 C24 C25 C26 -1.6(10)
C23 C24 C25 C28 -178.2(7)
C24 C25 C26 C21 1.6(10)
C26 C21 C22 K1 129.3(5)
C26 C21 C22 C23 -1.8(9)
C27 C23 C24 C25 176.1(7)
C28 C25 C26 C21 178.3(6)
C29 N5 C21 K1 126.9(5)
C29 N5 C21 C22 -178.4(6)
C29 N5 C21 C26 1.1(8)
C30 N6 C10 C9 162.5(6)
C30 N6 C20 C19 -66.5(8)
C31 N7 C39 C40 170.6(5)
C31 C32 C33 C34 3.5(10)
C31 C32 C33 C37 -169.4(6)
C32 C31 C36 C35 -2.2(9)
C32 C33 C34 C35 -3.6(10)
C33 C34 C35 C36 0.9(10)
C33 C34 C35 C38 -179.1(6)
C34 C35 C36 C31 2.0(10)
C36 C31 C32 K2 120.7(5)
C36 C31 C32 C33 -0.6(9)
C37 C33 C34 C35 169.3(6)
C38 C35 C36 C31 -178.0(6)
C39 N7 C31 K2 140.7(4)
C39 N7 C31 C32 -165.4(5)
C39 N7 C31 C36 10.8(8)
C40 N10 C50 C49 -160.4(6)
C40 N10 C60 C59 65.8(8)
C41 N8 C49 C50 178.0(5)
C41 C42 C43 C44 -2.4(9)
C41 C42 C43 C47 173.6(6)
C42 C41 C46 C45 -3.3(9)
C42 C43 C44 C45 -2.5(10)
C43 C44 C45 C46 4.3(10)
C43 C44 C45 C48 -178.0(6)
C44 C45 C46 C41 -1.2(10)
C46 C41 C42 K2 -128.4(5)
C46 C41 C42 C43 5.1(9)
C47 C43 C44 C45 -178.6(6)
C48 C45 C46 C41 -179.0(6)
C49 N8 C41 K2 -129.2(5)
C49 N8 C41 C42 176.5(6)
C49 N8 C41 C46 -2.7(8)
C50 N10 C40 C39 64.4(7)
C50 N10 C60 C59 -164.3(6)
C51 N9 C59 C60 175.1(6)
C51 C52 C53 K1 -69.1(6)
C51 C52 C53 C54 -0.1(10)
C51 C52 C53 C57 179.3(6)
C52 C51 C56 K1 66.7(6)
C52 C51 C56 C55 3.0(10)
C52 C53 C54 K1 -67.7(6)
C52 C53 C54 C55 0.6(11)
C53 C54 C55 K1 -65.8(6)
C53 C54 C55 C56 0.6(11)
C53 C54 C55 C58 179.7(7)
C54 C55 C56 K1 -64.9(6)
C54 C55 C56 C51 -2.5(10)
C56 C51 C52 K1 -69.8(6)
C56 C51 C52 C53 -1.6(10)
C57 C53 C54 K1 112.9(7)
C57 C53 C54 C55 -178.8(7)
C58 C55 C56 K1 116.0(7)
C58 C55 C56 C51 178.4(7)
C59 N9 C51 K1 -161.8(4)
C59 N9 C51 C52 110.6(7)
C59 N9 C51 C56 -65.7(8)
C60 N10 C40 C39 -165.9(6)
C60 N10 C50 C49 69.4(7)
C61 O1 C64 C63 2.3(10)
C61 C62 C63 C64 -36.3(9)
C62 C63 C64 O1 21.9(10)
C64 O1 C61 C62 -25.4(8)
C65 O2 C68 K2 -129.4(7)
C65 O2 C68 C67 -16.6(8)
C65 C66 C67 C68 -39.5(8)
C66 C67 C68 K2 79.2(7)
C66 C67 C68 O2 35.4(8)
C68 O2 C65 C66 -8.7(8)

loop_
_twin_individual_id
_twin_individual_mass_fraction_refined
1 0.62(4)
2 0.38(4)
